data_7028673
loop_
_publ_author_name
'Wu, Hongping'
'Yu, Hongwei'
'Pan, Shilie'
'Jiao, Anqing'
'Han, Jian'
'Wu, Kui'
'Han, Shujuan'
'Li, Hongyi'

_publ_section_title
;
 New type of complex alkali and alkaline earth metal borates with isolated
 (B12O24)(12-) anionic group.
;
_journal_issue 12
_journal_name_full 'Dalton transactions (Cambridge, England : 2003)'
_journal_page_first 4886
_journal_page_last 4891
_journal_paper_doi 10.1039/c3dt53115e
_journal_volume 43
_journal_year 2014
_chemical_formula_sum 'B12 Cl F6 Li Na2 O24 Sr8'
_chemical_formula_weight 1417.05
_chemical_name_systematic
; 
 ? 
;
_space_group_IT_number 148
_symmetry_space_group_name_Hall '-R 3'
_symmetry_space_group_name_H-M 'R -3 :H'
_atom_sites_solution_hydrogens geom
_atom_sites_solution_primary direct
_atom_sites_solution_secondary difmap
_audit_creation_method SHELXL-97
_cell_angle_alpha 90.00
_cell_angle_beta 90.00
_cell_angle_gamma 120.00
_cell_formula_units_Z 3
_cell_length_a 9.677(4)
_cell_length_b 9.677(4)
_cell_length_c 24.30(2)
_cell_measurement_temperature 296(2)
_cell_volume 1971(2)
_computing_structure_refinement 'SHELXL-97 (Sheldrick, 1997)'
_computing_structure_solution 'SHELXS-97 (Sheldrick, 1990)'
_diffrn_ambient_temperature 296(2)
_diffrn_measured_fraction_theta_full 0.999
_diffrn_measured_fraction_theta_max 0.999
_diffrn_radiation_monochromator graphite
_diffrn_radiation_source 'fine-focus sealed tube'
_diffrn_radiation_type MoK\a
_diffrn_radiation_wavelength 0.71073
_diffrn_reflns_av_R_equivalents 0.0556
_diffrn_reflns_av_sigmaI/netI 0.0523
_diffrn_reflns_limit_h_max 7
_diffrn_reflns_limit_h_min -12
_diffrn_reflns_limit_k_max 12
_diffrn_reflns_limit_k_min -11
_diffrn_reflns_limit_l_max 31
_diffrn_reflns_limit_l_min -31
_diffrn_reflns_number 4031
_diffrn_reflns_theta_full 27.56
_diffrn_reflns_theta_max 27.56
_diffrn_reflns_theta_min 2.51
_exptl_absorpt_coefficient_mu 16.393
_exptl_crystal_density_diffrn 3.582
_exptl_crystal_density_method 'not measured'
_exptl_crystal_F_000 1956
_refine_diff_density_max 0.680
_refine_diff_density_min -0.753
_refine_diff_density_rms 0.185
_refine_ls_extinction_coef 0.00062(8)
_refine_ls_extinction_expression Fc^*^=kFc[1+0.001xFc^2^\l^3^/sin(2\q)]^-1/4^
_refine_ls_extinction_method SHELXL
_refine_ls_goodness_of_fit_ref 1.013
_refine_ls_hydrogen_treatment mixed
_refine_ls_matrix_type full
_refine_ls_number_parameters 84
_refine_ls_number_reflns 1019
_refine_ls_number_restraints 0
_refine_ls_restrained_S_all 1.013
_refine_ls_R_factor_all 0.0448
_refine_ls_R_factor_gt 0.0300
_refine_ls_shift/su_max 0.000
_refine_ls_shift/su_mean 0.000
_refine_ls_structure_factor_coef Fsqd
_refine_ls_weighting_details 'calc w=1/[\s^2^(Fo^2^)+(0.0242P)^2^+0.0000P] where P=(Fo^2^+2Fc^2^)/3'
_refine_ls_weighting_scheme calc
_refine_ls_wR_factor_gt 0.0557
_refine_ls_wR_factor_ref 0.0616
_reflns_number_gt 813
_reflns_number_total 1019
_reflns_threshold_expression >2sigma(I)
_cod_data_source_file c3dt53115e.txt
_cod_data_source_block yhw2013050901_0m
_cod_database_code 7028673

loop_
_symmetry_equiv_pos_as_xyz
'x, y, z'
'-y, x-y, z'
'-x+y, -x, z'
'x+2/3, y+1/3, z+1/3'
'-y+2/3, x-y+1/3, z+1/3'
'-x+y+2/3, -x+1/3, z+1/3'
'x+1/3, y+2/3, z+2/3'
'-y+1/3, x-y+2/3, z+2/3'
'-x+y+1/3, -x+2/3, z+2/3'
'-x, -y, -z'
'y, -x+y, -z'
'x-y, x, -z'
'-x+2/3, -y+1/3, -z+1/3'
'y+2/3, -x+y+1/3, -z+1/3'
'x-y+2/3, x+1/3, -z+1/3'
'-x+1/3, -y+2/3, -z+2/3'
'y+1/3, -x+y+2/3, -z+2/3'
'x-y+1/3, x+2/3, -z+2/3'

loop_
_atom_site_label
_atom_site_type_symbol
_atom_site_fract_x
_atom_site_fract_y
_atom_site_fract_z
_atom_site_U_iso_or_equiv
_atom_site_adp_type
_atom_site_occupancy
_atom_site_symmetry_multiplicity
_atom_site_calc_flag
_atom_site_refinement_flags
Sr1 Sr 0.69677(5) 0.74279(5) 0.125563(18) 0.00989(16) Uani 1 1 d .
Sr2 Sr 0.6667 0.3333 0.10733(3) 0.0090(2) Uani 1 3 d S
Na1 Na 0.3333 0.6667 0.03884(17) 0.0238(9) Uani 1 3 d S
Li1 Li 1.0000 1.0000 0.0000 0.026(6) Uani 1 6 d S
B1 B 0.3965(6) 0.3774(6) 0.0639(2) 0.0086(11) Uani 1 1 d .
B2 B 0.6933(6) 0.8525(6) 0.0015(2) 0.0072(11) Uani 1 1 d .
F1 F 0.9655(3) 0.8069(3) 0.14757(11) 0.0129(6) Uani 1 1 d .
Cl1 Cl 0.3333 0.6667 0.1667 0.0209(7) Uani 1 6 d S
O1 O 0.7906(4) 0.7926(4) 0.02699(13) 0.0085(7) Uani 1 1 d .
O2 O 0.6003(4) 0.8716(4) 0.04681(13) 0.0090(7) Uani 1 1 d .
O3 O 0.4917(4) 0.4629(4) 0.10530(13) 0.0104(7) Uani 1 1 d .
O4 O 0.8421(4) 0.5761(4) 0.03771(13) 0.0107(7) Uani 1 1 d .

loop_
_atom_site_aniso_label
_atom_site_aniso_U_11
_atom_site_aniso_U_22
_atom_site_aniso_U_33
_atom_site_aniso_U_23
_atom_site_aniso_U_13
_atom_site_aniso_U_12
Sr1 0.0118(3) 0.0084(3) 0.0084(2) -0.00043(18) -0.00195(18) 0.0043(2)
Sr2 0.0083(3) 0.0083(3) 0.0102(4) 0.000 0.000 0.00417(13)
Na1 0.0154(12) 0.0154(12) 0.041(3) 0.000 0.000 0.0077(6)
Li1 0.014(7) 0.014(7) 0.051(17) 0.000 0.000 0.007(3)
B1 0.009(3) 0.005(3) 0.009(3) -0.001(2) 0.002(2) 0.002(2)
B2 0.011(3) 0.005(3) 0.006(3) -0.002(2) -0.001(2) 0.004(2)
F1 0.0096(14) 0.0134(14) 0.0137(15) -0.0004(12) -0.0004(11) 0.0043(12)
Cl1 0.0198(10) 0.0198(10) 0.0230(18) 0.000 0.000 0.0099(5)
O1 0.0128(17) 0.0116(17) 0.0054(16) 0.0008(13) -0.0005(14) 0.0094(14)
O2 0.0088(16) 0.0069(16) 0.0103(17) 0.0000(13) 0.0024(13) 0.0032(14)
O3 0.0107(17) 0.0076(16) 0.0114(18) -0.0029(13) -0.0012(14) 0.0035(14)
O4 0.0072(17) 0.0104(17) 0.0128(19) 0.0037(14) -0.0001(14) 0.0032(14)

loop_
_atom_type_symbol
_atom_type_description
_atom_type_scat_dispersion_real
_atom_type_scat_dispersion_imag
_atom_type_scat_source
Li Li -0.0003 0.0001 'International Tables Vol C Tables 4.2.6.8 and 6.1.1.4'
B B 0.0013 0.0007 'International Tables Vol C Tables 4.2.6.8 and 6.1.1.4'
O O 0.0106 0.0060 'International Tables Vol C Tables 4.2.6.8 and 6.1.1.4'
F F 0.0171 0.0103 'International Tables Vol C Tables 4.2.6.8 and 6.1.1.4'
Na Na 0.0362 0.0249 'International Tables Vol C Tables 4.2.6.8 and 6.1.1.4'
Sr Sr -1.5307 3.2498 'International Tables Vol C Tables 4.2.6.8 and 6.1.1.4'
Cl Cl 0.1484 0.1585 'International Tables Vol C Tables 4.2.6.8 and 6.1.1.4'

loop_
_geom_angle_atom_site_label_1
_geom_angle_atom_site_label_2
_geom_angle_atom_site_label_3
_geom_angle
_geom_angle_site_symmetry_1
_geom_angle_site_symmetry_3
F1 Sr1 O3 119.75(10) . .
F1 Sr1 F1 74.92(12) . 3_675
O3 Sr1 F1 164.97(10) . 3_675
F1 Sr1 O1 85.57(10) . .
O3 Sr1 O1 92.02(11) . .
F1 Sr1 O1 92.44(9) 3_675 .
F1 Sr1 F1 68.20(10) . 13_665
O3 Sr1 F1 63.49(10) . 13_665
F1 Sr1 F1 124.69(4) 3_675 13_665
O1 Sr1 F1 123.05(10) . 13_665
F1 Sr1 O3 83.08(9) . 15
O3 Sr1 O3 113.48(11) . 15
F1 Sr1 O3 62.51(9) 3_675 15
O1 Sr1 O3 154.45(10) . 15
F1 Sr1 O3 73.19(10) 13_665 15
F1 Sr1 O2 128.11(9) . .
O3 Sr1 O2 95.22(10) . .
F1 Sr1 O2 75.97(9) 3_675 .
O1 Sr1 O2 53.92(10) . .
F1 Sr1 O2 158.71(9) 13_665 .
O3 Sr1 O2 118.69(10) 15 .
F1 Sr1 Cl1 149.87(7) . .
O3 Sr1 Cl1 68.99(7) . .
F1 Sr1 Cl1 96.73(6) 3_675 .
O1 Sr1 Cl1 124.12(7) . .
F1 Sr1 Cl1 95.38(6) 13_665 .
O3 Sr1 Cl1 67.69(7) 15 .
O2 Sr1 Cl1 75.29(7) . .
F1 Sr1 B1 120.93(11) . 2_665
O3 Sr1 B1 113.49(12) . 2_665
F1 Sr1 B1 55.43(11) 3_675 2_665
O1 Sr1 B1 68.44(11) . 2_665
F1 Sr1 B1 167.29(11) 13_665 2_665
O3 Sr1 B1 98.25(12) 15 2_665
O2 Sr1 B1 22.35(11) . 2_665
Cl1 Sr1 B1 72.41(9) . 2_665
F1 Sr1 Sr2 44.31(6) . 13_665
O3 Sr1 Sr2 143.66(8) . 13_665
F1 Sr1 Sr2 44.45(6) 3_675 13_665
O1 Sr1 Sr2 114.40(8) . 13_665
F1 Sr1 Sr2 80.83(7) 13_665 13_665
O3 Sr1 Sr2 44.30(7) 15 13_665
O2 Sr1 Sr2 120.24(7) . 13_665
Cl1 Sr1 Sr2 110.18(4) . 13_665
B1 Sr1 Sr2 99.76(10) 2_665 13_665
F1 Sr1 Sr1 108.57(7) . 14_455
O3 Sr1 Sr1 43.47(8) . 14_455
F1 Sr1 Sr1 132.24(7) 3_675 14_455
O1 Sr1 Sr1 134.95(7) . 14_455
F1 Sr1 Sr1 41.10(6) 13_665 14_455
O3 Sr1 Sr1 70.55(8) 15 14_455
O2 Sr1 Sr1 122.81(7) . 14_455
Cl1 Sr1 Sr1 55.789(8) . 14_455
B1 Sr1 Sr1 127.64(9) 2_665 14_455
Sr2 Sr1 Sr1 104.25(5) 13_665 14_455
F1 Sr1 Sr1 105.96(7) . 15
O3 Sr1 Sr1 124.35(7) . 15
F1 Sr1 Sr1 42.49(6) 3_675 15
O1 Sr1 Sr1 123.02(7) . 15
F1 Sr1 Sr1 112.73(8) 13_665 15
O3 Sr1 Sr1 40.66(7) 15 15
O2 Sr1 Sr1 78.19(8) . 15
Cl1 Sr1 Sr1 55.789(8) . 15
B1 Sr1 Sr1 57.70(10) 2_665 15
Sr2 Sr1 Sr1 62.20(3) 13_665 15
Sr1 Sr1 Sr1 94.69(4) 14_455 15
O3 Sr2 O3 119.963(5) 3_665 2_655
O3 Sr2 O3 119.963(5) 3_665 .
O3 Sr2 O3 119.963(5) 2_655 .
O3 Sr2 F1 62.35(9) 3_665 15_545
O3 Sr2 F1 81.12(9) 2_655 15_545
O3 Sr2 F1 131.39(10) . 15_545
O3 Sr2 F1 131.39(10) 3_665 14_455
O3 Sr2 F1 62.35(9) 2_655 14_455
O3 Sr2 F1 81.12(9) . 14_455
F1 Sr2 F1 71.10(10) 15_545 14_455
O3 Sr2 F1 81.12(9) 3_665 13_665
O3 Sr2 F1 131.39(10) 2_655 13_665
O3 Sr2 F1 62.35(9) . 13_665
F1 Sr2 F1 71.10(10) 15_545 13_665
F1 Sr2 F1 71.10(10) 14_455 13_665
O3 Sr2 O4 81.01(10) 3_665 3_665
O3 Sr2 O4 52.93(9) 2_655 3_665
O3 Sr2 O4 136.28(10) . 3_665
F1 Sr2 O4 92.03(10) 15_545 3_665
F1 Sr2 O4 114.91(9) 14_455 3_665
F1 Sr2 O4 159.70(9) 13_665 3_665
O3 Sr2 O4 136.28(10) 3_665 2_655
O3 Sr2 O4 81.01(10) 2_655 2_655
O3 Sr2 O4 52.93(10) . 2_655
F1 Sr2 O4 159.70(9) 15_545 2_655
F1 Sr2 O4 92.03(10) 14_455 2_655
F1 Sr2 O4 114.91(9) 13_665 2_655
O4 Sr2 O4 84.83(11) 3_665 2_655
O3 Sr2 O4 52.93(9) 3_665 .
O3 Sr2 O4 136.28(10) 2_655 .
O3 Sr2 O4 81.01(10) . .
F1 Sr2 O4 114.91(9) 15_545 .
F1 Sr2 O4 159.70(9) 14_455 .
F1 Sr2 O4 92.03(10) 13_665 .
O4 Sr2 O4 84.83(11) 3_665 .
O4 Sr2 O4 84.83(11) 2_655 .
O3 Sr2 B1 101.19(12) 3_665 2_655
O3 Sr2 B1 25.80(12) 2_655 2_655
O3 Sr2 B1 133.33(12) . 2_655
F1 Sr2 B1 85.51(12) 15_545 2_655
F1 Sr2 B1 87.91(12) 14_455 2_655
F1 Sr2 B1 152.42(12) 13_665 2_655
O4 Sr2 B1 27.14(12) 3_665 2_655
O4 Sr2 B1 82.59(12) 2_655 2_655
O4 Sr2 B1 111.47(13) . 2_655
O3 Sr2 B1 25.80(12) 3_665 3_665
O3 Sr2 B1 133.33(12) 2_655 3_665
O3 Sr2 B1 101.19(12) . 3_665
F1 Sr2 B1 87.91(12) 15_545 3_665
F1 Sr2 B1 152.42(12) 14_455 3_665
F1 Sr2 B1 85.51(12) 13_665 3_665
O4 Sr2 B1 82.59(12) 3_665 3_665
O4 Sr2 B1 111.47(13) 2_655 3_665
O4 Sr2 B1 27.14(12) . 3_665
B1 Sr2 B1 108.63(11) 2_655 3_665
O3 Sr2 Na1 88.90(7) 3_665 10_665
O3 Sr2 Na1 88.90(7) 2_655 10_665
O3 Sr2 Na1 88.90(7) . 10_665
F1 Sr2 Na1 137.83(7) 15_545 10_665
F1 Sr2 Na1 137.83(7) 14_455 10_665
F1 Sr2 Na1 137.83(7) 13_665 10_665
O4 Sr2 Na1 51.16(7) 3_665 10_665
O4 Sr2 Na1 51.16(7) 2_655 10_665
O4 Sr2 Na1 51.16(7) . 10_665
B1 Sr2 Na1 69.70(10) 2_655 10_665
B1 Sr2 Na1 69.70(10) 3_665 10_665
O2 Na1 O2 119.33(4) 2_665 .
O2 Na1 O2 119.33(4) 2_665 3_565
O2 Na1 O2 119.33(4) . 3_565
O2 Na1 O4 54.48(11) 2_665 12
O2 Na1 O4 91.95(12) . 12
O2 Na1 O4 135.31(16) 3_565 12
O2 Na1 O4 91.95(12) 2_665 10_665
O2 Na1 O4 135.31(16) . 10_665
O2 Na1 O4 54.48(11) 3_565 10_665
O4 Na1 O4 80.84(14) 12 10_665
O2 Na1 O4 135.31(16) 2_665 11_565
O2 Na1 O4 54.48(11) . 11_565
O2 Na1 O4 91.95(12) 3_565 11_565
O4 Na1 O4 80.84(14) 12 11_565
O4 Na1 O4 80.84(14) 10_665 11_565
O2 Na1 Cl1 85.27(12) 2_665 .
O2 Na1 Cl1 85.27(12) . .
O2 Na1 Cl1 85.27(12) 3_565 .
O4 Na1 Cl1 131.52(9) 12 .
O4 Na1 Cl1 131.52(9) 10_665 .
O4 Na1 Cl1 131.52(9) 11_565 .
O2 Na1 B2 26.71(12) 2_665 2_665
O2 Na1 B2 104.67(12) . 2_665
O2 Na1 B2 135.33(12) 3_565 2_665
O4 Na1 B2 28.14(11) 12 2_665
O4 Na1 B2 89.35(14) 10_665 2_665
O4 Na1 B2 108.69(16) 11_565 2_665
Cl1 Na1 B2 106.74(12) . 2_665
O2 Na1 B2 104.67(12) 2_665 3_565
O2 Na1 B2 135.33(12) . 3_565
O2 Na1 B2 26.71(12) 3_565 3_565
O4 Na1 B2 108.69(16) 12 3_565
O4 Na1 B2 28.14(11) 10_665 3_565
O4 Na1 B2 89.35(14) 11_565 3_565
Cl1 Na1 B2 106.74(12) . 3_565
B2 Na1 B2 112.06(11) 2_665 3_565
O2 Na1 Sr2 94.73(12) 2_665 10_665
O2 Na1 Sr2 94.73(12) . 10_665
O2 Na1 Sr2 94.73(12) 3_565 10_665
O4 Na1 Sr2 48.48(9) 12 10_665
O4 Na1 Sr2 48.48(9) 10_665 10_665
O4 Na1 Sr2 48.48(9) 11_565 10_665
Cl1 Na1 Sr2 180.0 . 10_665
B2 Na1 Sr2 73.26(12) 2_665 10_665
B2 Na1 Sr2 73.26(12) 3_565 10_665
O2 Na1 Sr1 43.79(9) 2_665 2_665
O2 Na1 Sr1 82.64(9) . 2_665
O2 Na1 Sr1 135.58(15) 3_565 2_665
O4 Na1 Sr1 74.88(8) 12 2_665
O4 Na1 Sr1 135.63(7) 10_665 2_665
O4 Na1 Sr1 129.55(7) 11_565 2_665
Cl1 Na1 Sr1 56.74(6) . 2_665
B2 Na1 Sr1 53.40(11) 2_665 2_665
B2 Na1 Sr1 140.17(11) 3_565 2_665
Sr2 Na1 Sr1 123.26(6) 10_665 2_665
O2 Na1 Sr1 82.64(9) 2_665 3_565
O2 Na1 Sr1 135.58(15) . 3_565
O2 Na1 Sr1 43.79(9) 3_565 3_565
O4 Na1 Sr1 129.55(7) 12 3_565
O4 Na1 Sr1 74.88(8) 10_665 3_565
O4 Na1 Sr1 135.63(7) 11_565 3_565
Cl1 Na1 Sr1 56.74(6) . 3_565
B2 Na1 Sr1 107.59(10) 2_665 3_565
B2 Na1 Sr1 53.40(11) 3_565 3_565
Sr2 Na1 Sr1 123.26(6) 10_665 3_565
Sr1 Na1 Sr1 92.79(8) 2_665 3_565
O1 Li1 O1 110.89(8) 12_655 10_775
O1 Li1 O1 180.00(17) 12_655 3_675
O1 Li1 O1 69.11(8) 10_775 3_675
O1 Li1 O1 69.11(8) 12_655 .
O1 Li1 O1 180.0 10_775 .
O1 Li1 O1 110.89(8) 3_675 .
O1 Li1 O1 110.89(8) 12_655 11_565
O1 Li1 O1 110.89(8) 10_775 11_565
O1 Li1 O1 69.11(8) 3_675 11_565
O1 Li1 O1 69.11(8) . 11_565
O1 Li1 O1 69.11(8) 12_655 2_765
O1 Li1 O1 69.11(8) 10_775 2_765
O1 Li1 O1 110.89(8) 3_675 2_765
O1 Li1 O1 110.89(8) . 2_765
O1 Li1 O1 180.00(16) 11_565 2_765
O1 Li1 B2 34.78(13) 12_655 12_655
O1 Li1 B2 145.63(13) 10_775 12_655
O1 Li1 B2 145.22(13) 3_675 12_655
O1 Li1 B2 34.37(13) . 12_655
O1 Li1 B2 89.01(13) 11_565 12_655
O1 Li1 B2 90.99(13) 2_765 12_655
O1 Li1 B2 145.22(13) 12_655 3_675
O1 Li1 B2 34.37(13) 10_775 3_675
O1 Li1 B2 34.78(13) 3_675 3_675
O1 Li1 B2 145.63(13) . 3_675
O1 Li1 B2 90.99(13) 11_565 3_675
O1 Li1 B2 89.01(13) 2_765 3_675
B2 Li1 B2 180.0(2) 12_655 3_675
O1 Li1 B2 89.01(13) 12_655 10_775
O1 Li1 B2 34.78(13) 10_775 10_775
O1 Li1 B2 90.99(13) 3_675 10_775
O1 Li1 B2 145.22(13) . 10_775
O1 Li1 B2 145.63(13) 11_565 10_775
O1 Li1 B2 34.37(13) 2_765 10_775
B2 Li1 B2 119.980(6) 12_655 10_775
B2 Li1 B2 60.020(6) 3_675 10_775
O1 Li1 B2 34.37(13) 12_655 2_765
O1 Li1 B2 90.99(13) 10_775 2_765
O1 Li1 B2 145.63(13) 3_675 2_765
O1 Li1 B2 89.01(13) . 2_765
O1 Li1 B2 145.22(13) 11_565 2_765
O1 Li1 B2 34.78(13) 2_765 2_765
B2 Li1 B2 60.020(6) 12_655 2_765
B2 Li1 B2 119.980(7) 3_675 2_765
B2 Li1 B2 60.020(6) 10_775 2_765
O1 Li1 B2 145.63(13) 12_655 11_565
O1 Li1 B2 89.01(13) 10_775 11_565
O1 Li1 B2 34.37(13) 3_675 11_565
O1 Li1 B2 90.99(13) . 11_565
O1 Li1 B2 34.78(13) 11_565 11_565
O1 Li1 B2 145.22(13) 2_765 11_565
B2 Li1 B2 119.980(6) 12_655 11_565
B2 Li1 B2 60.020(6) 3_675 11_565
B2 Li1 B2 119.980(6) 10_775 11_565
B2 Li1 B2 180.0(2) 2_765 11_565
O1 Li1 Sr1 149.29(8) 12_655 3_675
O1 Li1 Sr1 80.94(9) 10_775 3_675
O1 Li1 Sr1 30.71(8) 3_675 3_675
O1 Li1 Sr1 99.06(9) . 3_675
O1 Li1 Sr1 89.32(9) 11_565 3_675
O1 Li1 Sr1 90.68(9) 2_765 3_675
B2 Li1 Sr1 128.65(12) 12_655 3_675
B2 Li1 Sr1 51.35(12) 3_675 3_675
B2 Li1 Sr1 86.05(11) 10_775 3_675
B2 Li1 Sr1 121.60(12) 2_765 3_675
B2 Li1 Sr1 58.40(12) 11_565 3_675
O3 B1 O4 119.1(4) . 2_655
O3 B1 O2 120.8(4) . 3_565
O4 B1 O2 120.1(4) 2_655 3_565
O3 B1 Sr1 96.0(3) . 3_565
O4 B1 Sr1 126.1(3) 2_655 3_565
O2 B1 Sr1 47.2(2) 3_565 3_565
O1 B2 O1 111.1(4) 11_565 .
O1 B2 O4 109.4(4) 11_565 11_565
O1 B2 O4 111.0(4) . 11_565
O1 B2 O2 111.6(4) 11_565 .
O1 B2 O2 106.5(4) . .
O4 B2 O2 107.1(4) 11_565 .
Sr1 F1 Sr1 149.67(12) . 2_765
Sr1 F1 Sr1 111.80(10) . 13_665
Sr1 F1 Sr1 96.41(9) 2_765 13_665
Sr1 F1 Sr2 94.74(9) . 13_665
Sr1 F1 Sr2 92.60(9) 2_765 13_665
Sr1 F1 Sr2 96.95(10) 13_665 13_665
Na1 Cl1 Na1 180.0 . 13_565
Na1 Cl1 Sr1 107.273(17) . 14_455
Na1 Cl1 Sr1 72.728(17) 13_565 14_455
Na1 Cl1 Sr1 72.729(17) . 2_665
Na1 Cl1 Sr1 107.271(18) 13_565 2_665
Sr1 Cl1 Sr1 180.0 14_455 2_665
Na1 Cl1 Sr1 72.729(18) . 3_565
Na1 Cl1 Sr1 107.272(17) 13_565 3_565
Sr1 Cl1 Sr1 68.422(16) 14_455 3_565
Sr1 Cl1 Sr1 111.579(16) 2_665 3_565
Na1 Cl1 Sr1 72.729(17) . .
Na1 Cl1 Sr1 107.272(17) 13_565 .
Sr1 Cl1 Sr1 68.422(16) 14_455 .
Sr1 Cl1 Sr1 111.579(16) 2_665 .
Sr1 Cl1 Sr1 111.579(16) 3_565 .
Na1 Cl1 Sr1 107.272(17) . 15
Na1 Cl1 Sr1 72.727(17) 13_565 15
Sr1 Cl1 Sr1 111.578(16) 14_455 15
Sr1 Cl1 Sr1 68.421(16) 2_665 15
Sr1 Cl1 Sr1 180.0 3_565 15
Sr1 Cl1 Sr1 68.423(16) . 15
Na1 Cl1 Sr1 107.272(17) . 13_565
Na1 Cl1 Sr1 72.727(17) 13_565 13_565
Sr1 Cl1 Sr1 111.578(16) 14_455 13_565
Sr1 Cl1 Sr1 68.421(16) 2_665 13_565
Sr1 Cl1 Sr1 68.422(16) 3_565 13_565
Sr1 Cl1 Sr1 180.0 . 13_565
Sr1 Cl1 Sr1 111.577(16) 15 13_565
B2 O1 B2 123.6(2) 12_655 .
B2 O1 Li1 90.1(3) 12_655 .
B2 O1 Li1 89.7(2) . .
B2 O1 Sr1 122.3(3) 12_655 .
B2 O1 Sr1 103.6(3) . .
Li1 O1 Sr1 123.86(14) . .
B1 O2 B2 123.5(4) 2_665 .
B1 O2 Na1 115.4(3) 2_665 .
B2 O2 Na1 108.2(3) . .
B1 O2 Sr1 110.5(3) 2_665 .
B2 O2 Sr1 95.6(2) . .
Na1 O2 Sr1 99.06(13) . .
B1 O3 Sr1 139.0(3) . .
B1 O3 Sr2 97.5(3) . .
Sr1 O3 Sr2 99.61(11) . .
B1 O3 Sr1 121.1(3) . 14_455
Sr1 O3 Sr1 95.87(11) . 14_455
Sr2 O3 Sr1 90.21(10) . 14_455
B1 O4 B2 121.7(4) 3_665 12_655
B1 O4 Sr2 90.4(3) 3_665 .
B2 O4 Sr2 145.6(3) 12_655 .
B1 O4 Na1 125.9(3) 3_665 10_665
B2 O4 Na1 88.9(3) 12_655 10_665
Sr2 O4 Na1 80.36(12) . 10_665

loop_
_geom_bond_atom_site_label_1
_geom_bond_atom_site_label_2
_geom_bond_distance
_geom_bond_site_symmetry_2
Sr1 F1 2.413(3) .
Sr1 O3 2.478(3) .
Sr1 F1 2.502(3) 3_675
Sr1 O1 2.521(4) .
Sr1 F1 2.571(3) 13_665
Sr1 O3 2.616(4) 15
Sr1 O2 2.692(3) .
Sr1 Cl1 3.3642(14) .
Sr1 B1 3.439(5) 2_665
Sr1 Sr2 3.6687(18) 13_665
Sr1 Sr1 3.7830(16) 14_455
Sr1 Sr1 3.7831(16) 15
Sr2 O3 2.562(3) 3_665
Sr2 O3 2.562(3) 2_655
Sr2 O3 2.562(3) .
Sr2 F1 2.572(3) 15_545
Sr2 F1 2.572(3) 14_455
Sr2 F1 2.572(3) 13_665
Sr2 O4 2.697(3) 3_665
Sr2 O4 2.697(3) 2_655
Sr2 O4 2.697(3) .
Sr2 B1 3.041(6) 2_655
Sr2 B1 3.041(6) 3_665
Sr2 Na1 3.552(5) 10_665
Na1 O2 2.350(3) 2_665
Na1 O2 2.350(3) .
Na1 O2 2.350(3) 3_565
Na1 O4 2.806(4) 12
Na1 O4 2.806(4) 10_665
Na1 O4 2.806(4) 11_565
Na1 Cl1 3.106(5) .
Na1 B2 3.150(5) 2_665
Na1 B2 3.150(5) 3_565
Na1 Sr2 3.552(5) 10_665
Na1 Sr1 3.842(3) 2_665
Na1 Sr1 3.842(3) 3_565
Li1 O1 2.121(3) 12_655
Li1 O1 2.121(3) 10_775
Li1 O1 2.121(3) 3_675
Li1 O1 2.121(3) .
Li1 O1 2.121(3) 11_565
Li1 O1 2.121(3) 2_765
Li1 B2 2.571(5) 12_655
Li1 B2 2.571(5) 3_675
Li1 B2 2.571(5) 10_775
Li1 B2 2.571(5) 2_765
Li1 B2 2.571(5) 11_565
Li1 Sr1 4.100(2) 3_675
B1 O3 1.335(6) .
B1 O4 1.387(6) 2_655
B1 O2 1.396(6) 3_565
B1 Sr1 3.439(5) 3_565
B2 O1 1.452(6) 11_565
B2 O1 1.467(6) .
B2 O4 1.486(6) 11_565
B2 O2 1.490(6) .
F1 Sr1 2.502(3) 2_765
F1 Sr1 2.571(3) 13_665
F1 Sr2 2.572(3) 13_665
Cl1 Na1 3.106(5) 13_565
Cl1 Sr1 3.3642(14) 14_455
Cl1 Sr1 3.3642(14) 2_665
Cl1 Sr1 3.3642(14) 3_565
Cl1 Sr1 3.3643(14) 15
Cl1 Sr1 3.3643(14) 13_565
O1 B2 1.452(6) 12_655
O2 B1 1.396(6) 2_665
O3 Sr1 2.616(4) 14_455
O4 B1 1.387(6) 3_665
O4 B2 1.486(6) 12_655
O4 Na1 2.806(4) 10_665
